data_1571512
loop_
_publ_author_name
'Chinta, Bhavani Shankar'
'Sneddon, Dorian S.'
'Hoye, Thomas R.'

_publ_section_title
;
 Cascade reactions of HDDA-benzynes with tethered cyclohexadienones:
 strain-driven events originating from <i>ortho</i>-annulated
 benzocyclobutenes.
;
_journal_issue 21
_journal_name_full 'Chemical science'
_journal_page_first 8181
_journal_page_last 8189
_journal_paper_doi 10.1039/d4sc00571f
_journal_volume 15
_journal_year 2024
_chemical_formula_moiety 'C32 H32 O9 Si, 0.5(C H Cl3)'
_chemical_formula_sum 'C32.5 H32.5 Cl1.5 O9 Si'
_chemical_formula_weight 648.35
_chemical_name_common 21152z
_space_group_crystal_system triclinic
_space_group_IT_number 2
_space_group_name_Hall '-P 1'
_space_group_name_H-M_alt 'P -1'
_atom_sites_solution_hydrogens geom
_audit_creation_method SHELXL-2018/3
_audit_update_record
;
2023-10-21 deposited with the CCDC.	2024-04-18 downloaded from the CCDC.
;
_cell_angle_alpha 76.320(12)
_cell_angle_beta 77.845(8)
_cell_angle_gamma 79.645(9)
_cell_formula_units_Z 2
_cell_length_a 9.514(2)
_cell_length_b 12.361(3)
_cell_length_c 13.998(4)
_cell_measurement_reflns_used 2982
_cell_measurement_temperature 150(2)
_cell_measurement_theta_max 24.40
_cell_measurement_theta_min 2.45
_cell_volume 1548.9(7)
_computing_cell_refinement 'Bruker SAINT'
_computing_data_collection 'Bruker APEX3'
_computing_data_reduction 'Bruker SAINT'
_computing_molecular_graphics 'Bruker SHELXTL'
_computing_publication_material 'Bruker SHELXTL'
_computing_structure_refinement 'SHELXL-2018/3 (Sheldrick, 2018)'
_computing_structure_solution 'SHELXT 2018/2 (Sheldrick, 2018)'
_diffrn_ambient_temperature 150(2)
_diffrn_measured_fraction_theta_full 0.993
_diffrn_measured_fraction_theta_max 0.993
_diffrn_measurement_device_type 'Bruker PHOTON-III CPAD'
_diffrn_measurement_method '\f and \w scans'
_diffrn_radiation_type MoK\a
_diffrn_radiation_wavelength 0.71073
_diffrn_reflns_av_R_equivalents 0.0677
_diffrn_reflns_av_unetI/netI 0.0920
_diffrn_reflns_Laue_measured_fraction_full 0.993
_diffrn_reflns_Laue_measured_fraction_max 0.993
_diffrn_reflns_limit_h_max 10
_diffrn_reflns_limit_h_min -11
_diffrn_reflns_limit_k_max 14
_diffrn_reflns_limit_k_min -14
_diffrn_reflns_limit_l_max 16
_diffrn_reflns_limit_l_min -15
_diffrn_reflns_number 14235
_diffrn_reflns_point_group_measured_fraction_full 0.993
_diffrn_reflns_point_group_measured_fraction_max 0.993
_diffrn_reflns_theta_full 25.242
_diffrn_reflns_theta_max 25.350
_diffrn_reflns_theta_min 2.042
_diffrn_source micro-focus
_exptl_absorpt_coefficient_mu 0.260
_exptl_absorpt_correction_T_max 0.7454
_exptl_absorpt_correction_T_min 0.5085
_exptl_absorpt_correction_type multi-scan
_exptl_absorpt_process_details 'SADABS-2016/1, Sheldrick'
_exptl_crystal_colour Yellow
_exptl_crystal_density_diffrn 1.390
_exptl_crystal_description Needle
_exptl_crystal_F_000 678
_exptl_crystal_size_max 0.110
_exptl_crystal_size_mid 0.030
_exptl_crystal_size_min 0.010
_exptl_transmission_factor_max 0.7454
_exptl_transmission_factor_min 0.5085
_refine_diff_density_max 1.974
_refine_diff_density_min -1.752
_refine_diff_density_rms 0.113
_refine_ls_extinction_method none
_refine_ls_goodness_of_fit_ref 1.046
_refine_ls_hydrogen_treatment constr
_refine_ls_matrix_type full
_refine_ls_number_parameters 411
_refine_ls_number_reflns 5638
_refine_ls_number_restraints 6
_refine_ls_restrained_S_all 1.056
_refine_ls_R_factor_all 0.1567
_refine_ls_R_factor_gt 0.1068
_refine_ls_shift/su_max 0.000
_refine_ls_shift/su_mean 0.000
_refine_ls_structure_factor_coef Fsqd
_refine_ls_weighting_details 'w=1/[\s^2^(Fo^2^)+(0.1720P)^2^+5.7019P] where P=(Fo^2^+2Fc^2^)/3'
_refine_ls_weighting_scheme calc
_refine_ls_wR_factor_gt 0.2893
_refine_ls_wR_factor_ref 0.3364
_reflns_Friedel_coverage 0.000
_reflns_number_gt 3519
_reflns_number_total 5638
_reflns_threshold_expression 'I > 2\s(I)'
_cod_data_source_file d4sc00571f2.cif
_cod_data_source_block 21152z
_cod_depositor_comments 'Adding full bibliography for 1571511--1571514.cif.'
_cod_original_formula_sum 'C32.50 H32.50 Cl1.50 O9 Si'
_cod_database_code 1571512
_shelx_shelxl_version_number 2018/3
_shelx_space_group_comment
;
The symmetry employed for this shelxl refinement is uniquely defined
by the following loop, which should always be used as a source of
symmetry information in preference to the above space-group names.
They are only intended as comments.
;
_shelx_estimated_absorpt_t_min 0.972
_shelx_estimated_absorpt_t_max 0.997

loop_
_space_group_symop_operation_xyz
'x, y, z'
'-x, -y, -z'

loop_
_atom_site_label
_atom_site_type_symbol
_atom_site_fract_x
_atom_site_fract_y
_atom_site_fract_z
_atom_site_U_iso_or_equiv
_atom_site_adp_type
_atom_site_occupancy
_atom_site_site_symmetry_order
_atom_site_calc_flag
_atom_site_refinement_flags_posn
_atom_site_refinement_flags_adp
_atom_site_refinement_flags_occupancy
_atom_site_disorder_assembly
_atom_site_disorder_group
O1 O 0.0347(4) -0.1445(4) 0.8342(3) 0.0393(11) Uani 1 1 d . . . . .
C1 C -0.1008(7) -0.1428(6) 0.8038(5) 0.0477(17) Uani 1 1 d . . . . .
H1A H -0.153871 -0.066464 0.796727 0.072 Uiso 1 1 calc R U . . .
H1B H -0.158834 -0.194402 0.854327 0.072 Uiso 1 1 calc R U . . .
H1C H -0.082237 -0.166358 0.739698 0.072 Uiso 1 1 calc R U . . .
O2 O 0.2706(5) -0.1430(4) 0.8943(3) 0.0422(11) Uani 1 1 d . . . . .
C2 C 0.3973(7) -0.1408(6) 0.9350(5) 0.0432(16) Uani 1 1 d . . . . .
H2A H 0.483101 -0.178410 0.897258 0.065 Uiso 1 1 calc R U . . .
H2B H 0.384485 -0.179833 1.005233 0.065 Uiso 1 1 calc R U . . .
H2C H 0.410127 -0.062659 0.930148 0.065 Uiso 1 1 calc R U . . .
O3 O 0.1330(5) 0.1208(4) 0.4570(3) 0.0377(10) Uani 1 1 d . . . . .
C3 C 0.1345(6) -0.0850(5) 0.7652(4) 0.0331(14) Uani 1 1 d . . . . .
O4 O 0.2192(4) 0.3602(3) 0.3505(3) 0.0360(10) Uani 1 1 d . . . . .
C4 C 0.2645(6) -0.0857(5) 0.8000(4) 0.0334(14) Uani 1 1 d . . . . .
O5 O 0.3457(5) 0.2490(4) 0.2455(3) 0.0418(11) Uani 1 1 d . . . . .
C5 C 0.1136(7) -0.0277(5) 0.6713(5) 0.0340(14) Uani 1 1 d . . . . .
H5 H 0.027372 -0.029034 0.647849 0.041 Uiso 1 1 calc R U . . .
O6 O 0.5306(5) 0.4258(3) 0.2603(3) 0.0393(11) Uani 1 1 d . . . . .
C6 C 0.3730(6) -0.0267(5) 0.7386(4) 0.0303(13) Uani 1 1 d . . . . .
H6 H 0.461373 -0.027696 0.760289 0.036 Uiso 1 1 calc R U . . .
O7 O 0.7482(4) 0.3237(3) 0.2752(3) 0.0317(9) Uani 1 1 d . . . . .
C7 C 0.2219(6) 0.0323(5) 0.6117(4) 0.0302(13) Uani 1 1 d . . . . .
O8 O 0.7395(5) 0.4268(3) 0.4452(3) 0.0351(10) Uani 1 1 d . . . . .
C8 C 0.3496(6) 0.0329(5) 0.6458(4) 0.0296(13) Uani 1 1 d . . . . .
O9 O 0.6280(5) 0.1111(4) 0.7883(3) 0.0457(12) Uani 1 1 d . . . . .
C9 C 0.2216(7) 0.1047(5) 0.5116(4) 0.0314(13) Uani 1 1 d . . . . .
C10 C 0.3623(6) 0.1550(5) 0.4879(4) 0.0276(12) Uani 1 1 d . . . . .
Si1 Si 0.8984(2) 0.73754(15) 0.14023(14) 0.0448(6) Uani 1 1 d . . . . .
C11 C 0.4375(6) 0.1088(5) 0.5685(4) 0.0288(13) Uani 1 1 d . . . . .
C12 C 0.1281(9) 0.4143(7) 0.2786(6) 0.060(2) Uani 1 1 d . . . . .
H12A H 0.153949 0.489501 0.247534 0.091 Uiso 1 1 calc R U . . .
H12B H 0.026344 0.420497 0.311888 0.091 Uiso 1 1 calc R U . . .
H12C H 0.141663 0.369804 0.227103 0.091 Uiso 1 1 calc R U . . .
C13 C 0.3252(6) 0.2797(5) 0.3234(4) 0.0297(13) Uani 1 1 d . . . . .
C14 C 0.4126(6) 0.2319(5) 0.4044(4) 0.0294(13) Uani 1 1 d . . . . .
C15 C 0.5509(6) 0.2683(4) 0.3956(4) 0.0281(12) Uani 1 1 d . . . . .
C16 C 0.8075(7) 0.3974(5) 0.1847(5) 0.0384(15) Uani 1 1 d . . . . .
H16A H 0.760589 0.393313 0.129938 0.058 Uiso 1 1 calc R U . . .
H16B H 0.912197 0.374140 0.167989 0.058 Uiso 1 1 calc R U . . .
H16C H 0.789909 0.474825 0.194898 0.058 Uiso 1 1 calc R U . . .
C17 C 0.6066(6) 0.3477(5) 0.3047(4) 0.0319(13) Uani 1 1 d . . . . .
C18 C 0.5702(6) 0.1465(5) 0.5580(4) 0.0298(13) Uani 1 1 d . . . . .
C19 C 0.6225(6) 0.2247(5) 0.4746(4) 0.0280(12) Uani 1 1 d . . . . .
C20 C 0.7546(6) 0.2336(5) 0.5161(4) 0.0314(13) Uani 1 1 d . . . . .
H20 H 0.846967 0.202486 0.476592 0.038 Uiso 1 1 calc R U . . .
C21 C 0.6966(6) 0.1427(5) 0.6115(4) 0.0306(13) Uani 1 1 d . . . . .
H21 H 0.760856 0.068762 0.617924 0.037 Uiso 1 1 calc R U . . .
C22 C 0.6439(7) 0.1801(6) 0.7098(5) 0.0382(15) Uani 1 1 d . . . . .
C23 C 0.6034(7) 0.3011(5) 0.7043(5) 0.0371(15) Uani 1 1 d . . . . .
H23 H 0.539542 0.326278 0.759055 0.045 Uiso 1 1 calc R U . . .
C24 C 0.6533(7) 0.3779(5) 0.6247(5) 0.0361(14) Uani 1 1 d . . . . .
H24 H 0.616625 0.454855 0.623690 0.043 Uiso 1 1 calc R U . . .
C25 C 0.7647(6) 0.3490(5) 0.5363(4) 0.0305(13) Uani 1 1 d . . . . .
C26 C 0.9148(6) 0.3500(5) 0.5571(5) 0.0377(15) Uani 1 1 d . . . . .
H26A H 0.987867 0.337288 0.498641 0.057 Uiso 1 1 calc R U . . .
H26B H 0.933379 0.290309 0.614922 0.057 Uiso 1 1 calc R U . . .
H26C H 0.919916 0.422946 0.571337 0.057 Uiso 1 1 calc R U . . .
C27 C 0.7240(7) 0.5441(5) 0.4460(5) 0.0339(14) Uani 1 1 d . . . . .
H27A H 0.779272 0.555423 0.494535 0.041 Uiso 1 1 calc R U . . .
H27B H 0.620474 0.572382 0.466740 0.041 Uiso 1 1 calc R U . . .
C28 C 0.7782(6) 0.6065(5) 0.3460(5) 0.0345(14) Uani 1 1 d . . . . .
C29 C 0.8249(7) 0.6574(5) 0.2647(5) 0.0381(15) Uani 1 1 d . . . . .
C30 C 0.9842(9) 0.6376(6) 0.0577(5) 0.058(2) Uani 1 1 d . . . . .
H30A H 0.909186 0.601417 0.043838 0.087 Uiso 1 1 calc R U . . .
H30B H 1.053685 0.580211 0.090838 0.087 Uiso 1 1 calc R U . . .
H30C H 1.034966 0.678324 -0.005177 0.087 Uiso 1 1 calc R U . . .
C31 C 0.7482(10) 0.8322(7) 0.0880(6) 0.066(2) Uani 1 1 d . . . . .
H31A H 0.787343 0.883001 0.026918 0.100 Uiso 1 1 calc R U . . .
H31B H 0.693587 0.876281 0.136918 0.100 Uiso 1 1 calc R U . . .
H31C H 0.683737 0.787767 0.072410 0.100 Uiso 1 1 calc R U . . .
C32 C 1.0376(10) 0.8175(7) 0.1558(6) 0.066(2) Uani 1 1 d . . . . .
H32A H 1.071622 0.865763 0.091712 0.099 Uiso 1 1 calc R U . . .
H32B H 1.119583 0.764714 0.178711 0.099 Uiso 1 1 calc R U . . .
H32C H 0.994674 0.863976 0.205241 0.099 Uiso 1 1 calc R U . . .
Cl1 Cl 0.3436(6) 0.3924(4) 0.0036(3) 0.0743(13) Uani 0.5 1 d D . P A -1
Cl2 Cl 0.3858(14) 0.5897(11) 0.0597(12) 0.144(3) Uani 0.5 1 d D . P A -1
Cl3 Cl 0.6277(13) 0.4546(12) -0.0435(13) 0.144(3) Uani 0.5 1 d D . P A -1
C33 C 0.4650(12) 0.4557(15) 0.042(2) 0.144(3) Uani 0.5 1 d D . P A -1
H33 H 0.485967 0.409681 0.107724 0.172 Uiso 0.5 1 calc R U P A -1

loop_
_atom_site_aniso_label
_atom_site_aniso_U_11
_atom_site_aniso_U_22
_atom_site_aniso_U_33
_atom_site_aniso_U_23
_atom_site_aniso_U_13
_atom_site_aniso_U_12
O1 0.031(2) 0.043(2) 0.041(3) -0.0004(19) -0.0014(19) -0.0147(19)
C1 0.038(4) 0.061(4) 0.044(4) -0.002(3) -0.003(3) -0.023(3)
O2 0.038(3) 0.048(3) 0.035(3) 0.002(2) -0.0039(19) -0.010(2)
C2 0.042(4) 0.046(4) 0.036(4) 0.001(3) -0.008(3) -0.003(3)
O3 0.033(2) 0.044(2) 0.040(3) -0.0074(19) -0.011(2) -0.0143(19)
C3 0.027(3) 0.035(3) 0.034(3) -0.006(3) 0.002(2) -0.007(2)
O4 0.028(2) 0.043(2) 0.038(2) -0.0092(19) -0.0085(18) -0.0013(18)
C4 0.032(3) 0.034(3) 0.033(3) -0.008(3) -0.003(3) -0.004(2)
O5 0.040(3) 0.051(3) 0.037(3) -0.014(2) -0.008(2) -0.002(2)
C5 0.028(3) 0.038(3) 0.038(3) -0.010(3) -0.001(3) -0.013(3)
O6 0.031(2) 0.037(2) 0.044(3) 0.000(2) -0.0049(19) -0.0056(19)
C6 0.027(3) 0.029(3) 0.036(3) -0.006(2) -0.005(2) -0.005(2)
O7 0.023(2) 0.038(2) 0.033(2) -0.0054(17) -0.0014(16) -0.0061(17)
C7 0.027(3) 0.033(3) 0.033(3) -0.009(2) -0.006(2) -0.007(2)
O8 0.040(2) 0.033(2) 0.033(2) -0.0063(18) -0.0049(18) -0.0096(18)
C8 0.025(3) 0.030(3) 0.034(3) -0.011(2) -0.001(2) -0.005(2)
O9 0.053(3) 0.047(3) 0.036(3) -0.001(2) -0.009(2) -0.013(2)
C9 0.030(3) 0.035(3) 0.032(3) -0.014(2) -0.006(3) -0.004(2)
C10 0.027(3) 0.029(3) 0.030(3) -0.009(2) -0.004(2) -0.009(2)
Si1 0.0523(12) 0.0368(10) 0.0380(11) -0.0061(8) 0.0035(8) -0.0025(8)
C11 0.030(3) 0.029(3) 0.030(3) -0.009(2) -0.005(2) -0.006(2)
C12 0.056(5) 0.075(5) 0.052(5) -0.020(4) -0.030(4) 0.019(4)
C13 0.022(3) 0.035(3) 0.033(3) -0.007(3) -0.002(2) -0.011(2)
C14 0.025(3) 0.031(3) 0.032(3) -0.008(2) -0.001(2) -0.005(2)
C15 0.024(3) 0.028(3) 0.032(3) -0.008(2) -0.004(2) -0.002(2)
C16 0.031(3) 0.047(4) 0.034(3) -0.005(3) 0.003(3) -0.013(3)
C17 0.031(3) 0.034(3) 0.032(3) -0.010(3) -0.004(3) -0.009(3)
C18 0.025(3) 0.031(3) 0.035(3) -0.010(2) -0.003(2) -0.005(2)
C19 0.022(3) 0.031(3) 0.032(3) -0.010(2) -0.003(2) -0.005(2)
C20 0.020(3) 0.039(3) 0.033(3) -0.004(3) -0.002(2) -0.006(2)
C21 0.025(3) 0.029(3) 0.036(3) -0.003(2) -0.006(2) -0.004(2)
C22 0.027(3) 0.050(4) 0.037(4) -0.006(3) -0.002(3) -0.010(3)
C23 0.031(3) 0.046(4) 0.036(3) -0.014(3) 0.001(3) -0.009(3)
C24 0.031(3) 0.042(3) 0.036(3) -0.014(3) -0.003(3) -0.003(3)
C25 0.024(3) 0.036(3) 0.029(3) -0.004(2) -0.001(2) -0.007(2)
C26 0.026(3) 0.045(4) 0.042(4) -0.006(3) -0.004(3) -0.012(3)
C27 0.033(3) 0.035(3) 0.035(3) -0.013(3) -0.002(3) -0.007(3)
C28 0.028(3) 0.041(3) 0.037(4) -0.013(3) -0.006(3) -0.002(3)
C29 0.037(4) 0.036(3) 0.042(4) -0.014(3) -0.005(3) -0.001(3)
C30 0.074(5) 0.043(4) 0.040(4) -0.005(3) 0.008(4) 0.007(4)
C31 0.085(6) 0.059(5) 0.043(4) -0.011(4) -0.005(4) 0.016(4)
C32 0.072(6) 0.061(5) 0.061(5) -0.010(4) 0.012(4) -0.025(4)
Cl1 0.094(3) 0.060(2) 0.069(3) -0.004(2) -0.035(2) -0.001(2)
Cl2 0.153(5) 0.151(10) 0.136(6) 0.025(6) -0.069(4) -0.064(5)
Cl3 0.153(5) 0.151(10) 0.136(6) 0.025(6) -0.069(4) -0.064(5)
C33 0.153(5) 0.151(10) 0.136(6) 0.025(6) -0.069(4) -0.064(5)

loop_
_atom_type_symbol
_atom_type_description
_atom_type_scat_dispersion_real
_atom_type_scat_dispersion_imag
_atom_type_scat_source
C C 0.0033 0.0016 'International Tables Vol C Tables 4.2.6.8 and 6.1.1.4'
H H 0.0000 0.0000 'International Tables Vol C Tables 4.2.6.8 and 6.1.1.4'
O O 0.0106 0.0060 'International Tables Vol C Tables 4.2.6.8 and 6.1.1.4'
Si Si 0.0817 0.0704 'International Tables Vol C Tables 4.2.6.8 and 6.1.1.4'
Cl Cl 0.1484 0.1585 'International Tables Vol C Tables 4.2.6.8 and 6.1.1.4'

loop_
_geom_angle_atom_site_label_1
_geom_angle_atom_site_label_2
_geom_angle_atom_site_label_3
_geom_angle
_geom_angle_site_symmetry_1
_geom_angle_site_symmetry_3
_geom_angle_publ_flag
C3 O1 C1 115.9(5) . . ?
O1 C1 H1A 109.5 . . ?
O1 C1 H1B 109.5 . . ?
H1A C1 H1B 109.5 . . ?
O1 C1 H1C 109.5 . . ?
H1A C1 H1C 109.5 . . ?
H1B C1 H1C 109.5 . . ?
C4 O2 C2 117.7(5) . . ?
O2 C2 H2A 109.5 . . ?
O2 C2 H2B 109.5 . . ?
H2A C2 H2B 109.5 . . ?
O2 C2 H2C 109.5 . . ?
H2A C2 H2C 109.5 . . ?
H2B C2 H2C 109.5 . . ?
C5 C3 O1 124.9(6) . . ?
C5 C3 C4 121.3(5) . . ?
O1 C3 C4 113.8(5) . . ?
C13 O4 C12 116.2(5) . . ?
O2 C4 C6 124.6(6) . . ?
O2 C4 C3 115.6(5) . . ?
C6 C4 C3 119.7(6) . . ?
C3 C5 C7 118.2(6) . . ?
C3 C5 H5 120.9 . . ?
C7 C5 H5 120.9 . . ?
C8 C6 C4 118.7(6) . . ?
C8 C6 H6 120.7 . . ?
C4 C6 H6 120.7 . . ?
C17 O7 C16 114.5(5) . . ?
C5 C7 C8 120.9(6) . . ?
C5 C7 C9 128.3(6) . . ?
C8 C7 C9 110.8(5) . . ?
C27 O8 C25 116.9(4) . . ?
C6 C8 C7 121.2(5) . . ?
C6 C8 C11 131.1(5) . . ?
C7 C8 C11 107.6(5) . . ?
O3 C9 C7 129.5(6) . . ?
O3 C9 C10 126.0(6) . . ?
C7 C9 C10 104.5(5) . . ?
C14 C10 C11 124.3(5) . . ?
C14 C10 C9 128.1(5) . . ?
C11 C10 C9 107.6(5) . . ?
C31 Si1 C29 108.7(4) . . ?
C31 Si1 C30 109.9(4) . . ?
C29 Si1 C30 109.0(3) . . ?
C31 Si1 C32 111.4(4) . . ?
C29 Si1 C32 108.2(4) . . ?
C30 Si1 C32 109.6(4) . . ?
C18 C11 C10 114.7(5) . . ?
C18 C11 C8 135.8(6) . . ?
C10 C11 C8 109.4(5) . . ?
O4 C12 H12A 109.5 . . ?
O4 C12 H12B 109.5 . . ?
H12A C12 H12B 109.5 . . ?
O4 C12 H12C 109.5 . . ?
H12A C12 H12C 109.5 . . ?
H12B C12 H12C 109.5 . . ?
O5 C13 O4 124.9(6) . . ?
O5 C13 C14 124.6(5) . . ?
O4 C13 C14 110.4(5) . . ?
C10 C14 C15 119.5(5) . . ?
C10 C14 C13 121.3(5) . . ?
C15 C14 C13 119.2(5) . . ?
C19 C15 C14 116.1(5) . . ?
C19 C15 C17 124.5(5) . . ?
C14 C15 C17 119.4(5) . . ?
O7 C16 H16A 109.5 . . ?
O7 C16 H16B 109.5 . . ?
H16A C16 H16B 109.5 . . ?
O7 C16 H16C 109.5 . . ?
H16A C16 H16C 109.5 . . ?
H16B C16 H16C 109.5 . . ?
O6 C17 O7 123.6(5) . . ?
O6 C17 C15 124.0(5) . . ?
O7 C17 C15 112.4(5) . . ?
C11 C18 C19 121.9(6) . . ?
C11 C18 C21 143.8(5) . . ?
C19 C18 C21 94.0(5) . . ?
C15 C19 C18 123.4(5) . . ?
C15 C19 C20 142.7(5) . . ?
C18 C19 C20 93.7(5) . . ?
C19 C20 C25 116.7(5) . . ?
C19 C20 C21 86.7(4) . . ?
C25 C20 C21 115.8(5) . . ?
C19 C20 H20 111.8 . . ?
C25 C20 H20 111.8 . . ?
C21 C20 H20 111.8 . . ?
C22 C21 C18 111.4(5) . . ?
C22 C21 C20 117.8(5) . . ?
C18 C21 C20 85.6(4) . . ?
C22 C21 H21 113.0 . . ?
C18 C21 H21 113.0 . . ?
C20 C21 H21 113.0 . . ?
O9 C22 C23 122.7(6) . . ?
O9 C22 C21 120.6(6) . . ?
C23 C22 C21 116.5(5) . . ?
C24 C23 C22 122.5(6) . . ?
C24 C23 H23 118.8 . . ?
C22 C23 H23 118.8 . . ?
C23 C24 C25 123.8(6) . . ?
C23 C24 H24 118.1 . . ?
C25 C24 H24 118.1 . . ?
O8 C25 C24 111.0(5) . . ?
O8 C25 C26 111.2(5) . . ?
C24 C25 C26 108.3(5) . . ?
O8 C25 C20 104.1(5) . . ?
C24 C25 C20 112.6(5) . . ?
C26 C25 C20 109.8(5) . . ?
C25 C26 H26A 109.5 . . ?
C25 C26 H26B 109.5 . . ?
H26A C26 H26B 109.5 . . ?
C25 C26 H26C 109.5 . . ?
H26A C26 H26C 109.5 . . ?
H26B C26 H26C 109.5 . . ?
O8 C27 C28 109.7(5) . . ?
O8 C27 H27A 109.7 . . ?
C28 C27 H27A 109.7 . . ?
O8 C27 H27B 109.7 . . ?
C28 C27 H27B 109.7 . . ?
H27A C27 H27B 108.2 . . ?
C29 C28 C27 178.8(7) . . ?
C28 C29 Si1 178.9(6) . . ?
Si1 C30 H30A 109.5 . . ?
Si1 C30 H30B 109.5 . . ?
H30A C30 H30B 109.5 . . ?
Si1 C30 H30C 109.5 . . ?
H30A C30 H30C 109.5 . . ?
H30B C30 H30C 109.5 . . ?
Si1 C31 H31A 109.5 . . ?
Si1 C31 H31B 109.5 . . ?
H31A C31 H31B 109.5 . . ?
Si1 C31 H31C 109.5 . . ?
H31A C31 H31C 109.5 . . ?
H31B C31 H31C 109.5 . . ?
Si1 C32 H32A 109.5 . . ?
Si1 C32 H32B 109.5 . . ?
H32A C32 H32B 109.5 . . ?
Si1 C32 H32C 109.5 . . ?
H32A C32 H32C 109.5 . . ?
H32B C32 H32C 109.5 . . ?
Cl1 C33 Cl2 109.9(10) . . ?
Cl1 C33 Cl3 109.5(10) . . ?
Cl2 C33 Cl3 113.7(11) . . ?
Cl1 C33 H33 107.9 . . ?
Cl2 C33 H33 107.9 . . ?
Cl3 C33 H33 107.9 . . ?

loop_
_geom_bond_atom_site_label_1
_geom_bond_atom_site_label_2
_geom_bond_distance
_geom_bond_site_symmetry_2
_geom_bond_publ_flag
O1 C3 1.380(7) . ?
O1 C1 1.435(8) . ?
C1 H1A 0.9800 . ?
C1 H1B 0.9800 . ?
C1 H1C 0.9800 . ?
O2 C4 1.350(7) . ?
O2 C2 1.444(8) . ?
C2 H2A 0.9800 . ?
C2 H2B 0.9800 . ?
C2 H2C 0.9800 . ?
O3 C9 1.213(7) . ?
C3 C5 1.373(9) . ?
C3 C4 1.420(9) . ?
O4 C13 1.345(7) . ?
O4 C12 1.432(8) . ?
C4 C6 1.391(8) . ?
O5 C13 1.204(7) . ?
C5 C7 1.388(8) . ?
C5 H5 0.9500 . ?
O6 C17 1.223(7) . ?
C6 C8 1.375(8) . ?
C6 H6 0.9500 . ?
O7 C17 1.324(7) . ?
O7 C16 1.447(7) . ?
C7 C8 1.398(8) . ?
C7 C9 1.474(9) . ?
O8 C27 1.433(7) . ?
O8 C25 1.440(7) . ?
C8 C11 1.473(8) . ?
O9 C22 1.221(8) . ?
C9 C10 1.518(8) . ?
C10 C14 1.380(8) . ?
C10 C11 1.413(8) . ?
Si1 C31 1.838(8) . ?
Si1 C29 1.851(7) . ?
Si1 C30 1.856(7) . ?
Si1 C32 1.863(9) . ?
C11 C18 1.391(8) . ?
C12 H12A 0.9800 . ?
C12 H12B 0.9800 . ?
C12 H12C 0.9800 . ?
C13 C14 1.493(8) . ?
C14 C15 1.437(8) . ?
C15 C19 1.373(8) . ?
C15 C17 1.474(8) . ?
C16 H16A 0.9800 . ?
C16 H16B 0.9800 . ?
C16 H16C 0.9800 . ?
C18 C19 1.392(8) . ?
C18 C21 1.533(8) . ?
C19 C20 1.521(8) . ?
C20 C25 1.541(8) . ?
C20 C21 1.598(8) . ?
C20 H20 1.0000 . ?
C21 C22 1.512(9) . ?
C21 H21 1.0000 . ?
C22 C23 1.463(9) . ?
C23 C24 1.345(9) . ?
C23 H23 0.9500 . ?
C24 C25 1.518(8) . ?
C24 H24 0.9500 . ?
C25 C26 1.520(8) . ?
C26 H26A 0.9800 . ?
C26 H26B 0.9800 . ?
C26 H26C 0.9800 . ?
C27 C28 1.465(9) . ?
C27 H27A 0.9900 . ?
C27 H27B 0.9900 . ?
C28 C29 1.199(9) . ?
C30 H30A 0.9800 . ?
C30 H30B 0.9800 . ?
C30 H30C 0.9800 . ?
C31 H31A 0.9800 . ?
C31 H31B 0.9800 . ?
C31 H31C 0.9800 . ?
C32 H32A 0.9800 . ?
C32 H32B 0.9800 . ?
C32 H32C 0.9800 . ?
Cl1 C33 1.738(11) . ?
Cl2 C33 1.743(11) . ?
Cl3 C33 1.745(11) . ?
C33 H33 1.0000 . ?

loop_
_geom_hbond_atom_site_label_D
_geom_hbond_atom_site_label_H
_geom_hbond_atom_site_label_A
_geom_hbond_distance_DH
_geom_hbond_distance_HA
_geom_hbond_distance_DA
_geom_hbond_angle_DHA
_geom_hbond_site_symmetry_A
_geom_hbond_publ_flag
C33^a H33^a O6 1.00 2.32 3.17(3) 142.0 . yes

loop_
_geom_torsion_atom_site_label_1
_geom_torsion_atom_site_label_2
_geom_torsion_atom_site_label_3
_geom_torsion_atom_site_label_4
_geom_torsion
_geom_torsion_site_symmetry_1
_geom_torsion_site_symmetry_2
_geom_torsion_site_symmetry_3
_geom_torsion_site_symmetry_4
_geom_torsion_publ_flag
C1 O1 C3 C5 -1.2(8) . . . . ?
C1 O1 C3 C4 177.7(5) . . . . ?
C2 O2 C4 C6 1.5(8) . . . . ?
C2 O2 C4 C3 -176.6(5) . . . . ?
C5 C3 C4 O2 178.6(5) . . . . ?
O1 C3 C4 O2 -0.4(7) . . . . ?
C5 C3 C4 C6 0.4(9) . . . . ?
O1 C3 C4 C6 -178.6(5) . . . . ?
O1 C3 C5 C7 177.3(5) . . . . ?
C4 C3 C5 C7 -1.5(9) . . . . ?
O2 C4 C6 C8 -176.7(5) . . . . ?
C3 C4 C6 C8 1.4(8) . . . . ?
C3 C5 C7 C8 1.0(8) . . . . ?
C3 C5 C7 C9 -176.4(5) . . . . ?
C4 C6 C8 C7 -1.9(8) . . . . ?
C4 C6 C8 C11 174.9(6) . . . . ?
C5 C7 C8 C6 0.8(8) . . . . ?
C9 C7 C8 C6 178.6(5) . . . . ?
C5 C7 C8 C11 -176.7(5) . . . . ?
C9 C7 C8 C11 1.1(6) . . . . ?
C5 C7 C9 O3 -6.1(10) . . . . ?
C8 C7 C9 O3 176.3(6) . . . . ?
C5 C7 C9 C10 175.4(6) . . . . ?
C8 C7 C9 C10 -2.2(6) . . . . ?
O3 C9 C10 C14 3.9(10) . . . . ?
C7 C9 C10 C14 -177.5(5) . . . . ?
O3 C9 C10 C11 -176.1(5) . . . . ?
C7 C9 C10 C11 2.5(6) . . . . ?
C14 C10 C11 C18 -0.3(8) . . . . ?
C9 C10 C11 C18 179.8(5) . . . . ?
C14 C10 C11 C8 178.1(5) . . . . ?
C9 C10 C11 C8 -1.9(6) . . . . ?
C6 C8 C11 C18 1.2(11) . . . . ?
C7 C8 C11 C18 178.3(6) . . . . ?
C6 C8 C11 C10 -176.6(6) . . . . ?
C7 C8 C11 C10 0.5(6) . . . . ?
C12 O4 C13 O5 -1.9(9) . . . . ?
C12 O4 C13 C14 179.2(6) . . . . ?
C11 C10 C14 C15 0.8(8) . . . . ?
C9 C10 C14 C15 -179.2(5) . . . . ?
C11 C10 C14 C13 -178.2(5) . . . . ?
C9 C10 C14 C13 1.7(9) . . . . ?
O5 C13 C14 C10 -100.9(7) . . . . ?
O4 C13 C14 C10 78.1(6) . . . . ?
O5 C13 C14 C15 80.1(7) . . . . ?
O4 C13 C14 C15 -101.0(6) . . . . ?
C10 C14 C15 C19 -1.8(8) . . . . ?
C13 C14 C15 C19 177.3(5) . . . . ?
C10 C14 C15 C17 178.0(5) . . . . ?
C13 C14 C15 C17 -2.9(8) . . . . ?
C16 O7 C17 O6 -0.3(8) . . . . ?
C16 O7 C17 C15 178.4(5) . . . . ?
C19 C15 C17 O6 -142.3(6) . . . . ?
C14 C15 C17 O6 37.9(8) . . . . ?
C19 C15 C17 O7 39.0(8) . . . . ?
C14 C15 C17 O7 -140.8(5) . . . . ?
C10 C11 C18 C19 0.7(8) . . . . ?
C8 C11 C18 C19 -177.0(6) . . . . ?
C10 C11 C18 C21 173.8(7) . . . . ?
C8 C11 C18 C21 -4.0(13) . . . . ?
C14 C15 C19 C18 2.3(8) . . . . ?
C17 C15 C19 C18 -177.5(5) . . . . ?
C14 C15 C19 C20 -172.8(7) . . . . ?
C17 C15 C19 C20 7.4(11) . . . . ?
C11 C18 C19 C15 -1.9(9) . . . . ?
C21 C18 C19 C15 -177.8(5) . . . . ?
C11 C18 C19 C20 175.2(5) . . . . ?
C21 C18 C19 C20 -0.7(5) . . . . ?
C15 C19 C20 C25 59.3(10) . . . . ?
C18 C19 C20 C25 -116.6(5) . . . . ?
C15 C19 C20 C21 176.6(8) . . . . ?
C18 C19 C20 C21 0.7(4) . . . . ?
C11 C18 C21 C22 -55.2(10) . . . . ?
C19 C18 C21 C22 118.9(5) . . . . ?
C11 C18 C21 C20 -173.4(8) . . . . ?
C19 C18 C21 C20 0.7(4) . . . . ?
C19 C20 C21 C22 -112.6(5) . . . . ?
C25 C20 C21 C22 5.6(7) . . . . ?
C19 C20 C21 C18 -0.6(4) . . . . ?
C25 C20 C21 C18 117.6(5) . . . . ?
C18 C21 C22 O9 99.3(7) . . . . ?
C20 C21 C22 O9 -164.2(6) . . . . ?
C18 C21 C22 C23 -76.2(6) . . . . ?
C20 C21 C22 C23 20.3(8) . . . . ?
O9 C22 C23 C24 162.6(6) . . . . ?
C21 C22 C23 C24 -22.1(9) . . . . ?
C22 C23 C24 C25 -4.9(10) . . . . ?
C27 O8 C25 C24 51.0(6) . . . . ?
C27 O8 C25 C26 -69.6(6) . . . . ?
C27 O8 C25 C20 172.3(4) . . . . ?
C23 C24 C25 O8 147.4(6) . . . . ?
C23 C24 C25 C26 -90.3(7) . . . . ?
C23 C24 C25 C20 31.3(8) . . . . ?
C19 C20 C25 O8 -49.7(6) . . . . ?
C21 C20 C25 O8 -149.5(5) . . . . ?
C19 C20 C25 C24 70.6(7) . . . . ?
C21 C20 C25 C24 -29.3(7) . . . . ?
C19 C20 C25 C26 -168.7(5) . . . . ?
C21 C20 C25 C26 91.4(6) . . . . ?
C25 O8 C27 C28 149.0(5) . . . . ?
